data_7224232
loop_
_publ_author_name
'Kaur, Ramanpreet'
'Cherukuvada, Suryanarayan'
'Managutti, Praveen B.'
'Row, Tayur N. Guru'

_publ_section_title
;
 A gallic acid--succinimide co-crystal landscape: polymorphism,
 pseudopolymorphism, variable stoichiometry co-crystals and concomitant
 growth of non-solvated and solvated co-crystals
;
_journal_issue 18
_journal_name_full CrystEngComm
_journal_page_first 3191
_journal_paper_doi 10.1039/C5CE01965F
_journal_volume 18
_journal_year 2016
_chemical_compound_source 'see text'
_chemical_formula_moiety 'C7 H6 O5, C4 H5 N O2, H2 O'
_chemical_formula_sum 'C11 H13 N O8'
_chemical_formula_weight 287.22
_chemical_name_systematic '111 GASM hydrate'
_space_group_IT_number 14
_symmetry_cell_setting monoclinic
_symmetry_Int_Tables_number 14
_symmetry_space_group_name_Hall '-P 2ybc'
_symmetry_space_group_name_H-M 'P 1 21/c 1'
_atom_sites_solution_hydrogens mixed
_audit_block_doi 10.5517/cc1jg55b
_audit_update_record
;
2016-01-21 deposited with the CCDC.
2016-02-11 downloaded from the CCDC.
;
_cell_angle_alpha 90
_cell_angle_beta 91.454(4)
_cell_angle_gamma 90
_cell_formula_units_Z 4
_cell_length_a 4.7352(2)
_cell_length_b 16.3413(5)
_cell_length_c 15.6208(9)
_cell_measurement_reflns_used 1403
_cell_measurement_temperature 110(2)
_cell_measurement_theta_max 29.1143
_cell_measurement_theta_min 2.6034
_cell_volume 1208.34(9)
_computing_cell_refinement
;
CrysAlisPro, Agilent Technologies,
Version 1.171.35.19 (release 27-10-2011 CrysAlis171 .NET)
(compiled Oct 27 2011,15:02:11)
;
_computing_data_collection
;
CrysAlisPro, Agilent Technologies,
Version 1.171.35.19 (release 27-10-2011 CrysAlis171 .NET)
(compiled Oct 27 2011,15:02:11)
;
_computing_data_reduction
;
CrysAlisPro, Agilent Technologies,
Version 1.171.35.19 (release 27-10-2011 CrysAlis171 .NET)
(compiled Oct 27 2011,15:02:11)
;
_computing_publication_material 'PLATON (Spek, 2003)'
_diffrn_ambient_temperature 110(2)
_diffrn_measured_fraction_theta_full 0.999
_diffrn_measured_fraction_theta_max 1.000
_diffrn_measurement_device_type 'Xcalibur, Eos, Nova'
_diffrn_radiation_monochromator mirror
_diffrn_radiation_probe x-ray
_diffrn_radiation_source 'Mova (Mo) X-ray Source'
_diffrn_radiation_type MoK\a
_diffrn_radiation_wavelength 0.71073
_diffrn_reflns_av_R_equivalents 0.0372
_diffrn_reflns_av_unetI/netI 0.0683
_diffrn_reflns_Laue_measured_fraction_full 0.999
_diffrn_reflns_Laue_measured_fraction_max 1.000
_diffrn_reflns_limit_h_max 5
_diffrn_reflns_limit_h_min -5
_diffrn_reflns_limit_k_max 20
_diffrn_reflns_limit_k_min -16
_diffrn_reflns_limit_l_max 19
_diffrn_reflns_limit_l_min -13
_diffrn_reflns_number 4986
_diffrn_reflns_point_group_measured_fraction_full 0.999
_diffrn_reflns_point_group_measured_fraction_max 1.000
_diffrn_reflns_reduction_process
;
;
_diffrn_reflns_theta_full 25.242
_diffrn_reflns_theta_max 25.997
_diffrn_reflns_theta_min 2.609
_exptl_absorpt_coefficient_mu 0.137
_exptl_absorpt_correction_T_max 1.00000
_exptl_absorpt_correction_T_min 0.67022
_exptl_absorpt_correction_type multi-scan
_exptl_absorpt_process_details
;
CrysAlisPro, Agilent Technologies,
Version 1.171.35.19 (release 27-10-2011 CrysAlis171 .NET)
(compiled Oct 27 2011,15:02:11)
Empirical absorption correction using spherical harmonics,
 implemented in SCALE3 ABSPACK scaling algorithm.
;
_exptl_crystal_colour colourless
_exptl_crystal_density_diffrn 1.579
_exptl_crystal_density_method 'Not Measured'
_exptl_crystal_description needle
_exptl_crystal_F_000 600
_exptl_crystal_recrystallization_method 'Re-crystallisation from solvent: '
_exptl_crystal_size_max 0.240
_exptl_crystal_size_mid 0.180
_exptl_crystal_size_min 0.120
_refine_diff_density_max 0.229
_refine_diff_density_min -0.258
_refine_diff_density_rms 0.060
_refine_ls_extinction_method none
_refine_ls_goodness_of_fit_ref 1.012
_refine_ls_hydrogen_treatment mixed
_refine_ls_matrix_type full
_refine_ls_number_parameters 209
_refine_ls_number_reflns 2366
_refine_ls_number_restraints 0
_refine_ls_restrained_S_all 1.012
_refine_ls_R_factor_all 0.0728
_refine_ls_R_factor_gt 0.0460
_refine_ls_shift/su_max 0.000
_refine_ls_shift/su_mean 0.000
_refine_ls_structure_factor_coef Fsqd
_refine_ls_weighting_details
;
 w=1/[\s^2^(Fo^2^)+(0.0324P)^2^]
 where P=(Fo^2^+2Fc^2^)/3
;
_refine_ls_weighting_scheme calc
_refine_ls_wR_factor_gt 0.0873
_refine_ls_wR_factor_ref 0.1005
_reflns_number_gt 1692
_reflns_number_total 2366
_reflns_threshold_expression 'I > 2\s(I)'
_cod_data_source_file c5ce01965f1.cif
_cod_data_source_block t
_cod_depositor_comments
;
The following automatic conversions were performed:

'_symmetry_cell_setting' value 'Monoclinic' changed to 'monoclinic'
according to
/usr/data/users/saulius/crontab/automatic-downloads/rss-feeds/RSC/lib/dictionaries/cif_core.dic
dictionary named 'cif_core.dic' version 2.4.2 from 2011-04-26.

Automatic conversion script
Id: cif_fix_values 4268 2015-11-12 08:31:59Z antanas 

 Adding full bibliography for 7224231--7224237.cif.
;
_cod_original_sg_symbol_H-M 'P 21/c'
_cod_database_code 7224232

loop_
_symmetry_equiv_pos_site_id
_symmetry_equiv_pos_as_xyz
1 x,y,z
2 -x,1/2+y,1/2-z
3 -x,-y,-z
4 x,1/2-y,1/2+z

loop_
_atom_site_label
_atom_site_type_symbol
_atom_site_fract_x
_atom_site_fract_y
_atom_site_fract_z
_atom_site_U_iso_or_equiv
_atom_site_adp_type
_atom_site_occupancy
_atom_site_site_symmetry_order
_atom_site_calc_flag
_atom_site_refinement_flags_posn
_atom_site_refinement_flags_adp
C1 C 0.5943(4) 0.16899(13) 0.46886(14) 0.0173(5) Uani 1 1 d . .
C2 C 0.4024(4) 0.19461(13) 0.52976(14) 0.0183(5) Uani 1 1 d . .
H2 H 0.3800 0.1646 0.5812 0.022 Uiso 1 1 calc R U
C3 C 0.2453(4) 0.26479(13) 0.51353(14) 0.0172(5) Uani 1 1 d . .
C4 C 0.2778(4) 0.30882(13) 0.43795(14) 0.0165(5) Uani 1 1 d . .
C5 C 0.4703(4) 0.28303(12) 0.37817(14) 0.0173(5) Uani 1 1 d . .
C6 C 0.6284(4) 0.21314(12) 0.39367(14) 0.0167(5) Uani 1 1 d . .
H6 H 0.7606 0.1953 0.3529 0.020 Uiso 1 1 calc R U
C7 C 0.7670(4) 0.09416(13) 0.48216(15) 0.0202(5) Uani 1 1 d . .
C8 C -0.2041(4) 0.50590(13) 0.30494(15) 0.0193(5) Uani 1 1 d . .
C9 C -0.3629(4) 0.56244(13) 0.24447(15) 0.0223(5) Uani 1 1 d . .
H9A H -0.4767 0.5310 0.2018 0.027 Uiso 1 1 calc R U
H9B H -0.2313 0.5986 0.2140 0.027 Uiso 1 1 calc R U
C10 C -0.5529(4) 0.61206(13) 0.30272(14) 0.0208(5) Uani 1 1 d . .
H10A H -0.4804 0.6685 0.3102 0.025 Uiso 1 1 calc R U
H10B H -0.7484 0.6146 0.2788 0.025 Uiso 1 1 calc R U
C11 C -0.5430(4) 0.56645(12) 0.38630(15) 0.0175(5) Uani 1 1 d . .
O1 O 0.4874(3) 0.32984(9) 0.30539(10) 0.0207(4) Uani 1 1 d . .
O2 O 0.1181(3) 0.37784(9) 0.42864(11) 0.0216(4) Uani 1 1 d . .
O1W O 0.9501(3) 0.21557(10) 0.72712(12) 0.0272(4) Uani 1 1 d . .
O3 O 0.0588(3) 0.29210(9) 0.57332(10) 0.0217(4) Uani 1 1 d . .
O4 O 0.9137(3) 0.06633(9) 0.42422(10) 0.0258(4) Uani 1 1 d . .
O5 O 0.7529(3) 0.06093(10) 0.55820(11) 0.0282(4) Uani 1 1 d . .
O6 O -0.6908(3) 0.57810(9) 0.44850(10) 0.0219(4) Uani 1 1 d . .
O7 O 0.0037(3) 0.46502(9) 0.28889(10) 0.0233(4) Uani 1 1 d . .
N1 N -0.3313(4) 0.50941(11) 0.38342(13) 0.0185(4) Uani 1 1 d . .
H1N H -0.285(5) 0.4794(16) 0.4273(17) 0.043(8) Uiso 1 1 d . .
H1O H 0.652(5) 0.3167(16) 0.2748(17) 0.053(9) Uiso 1 1 d . .
H1WA H 1.102(6) 0.186(2) 0.742(2) 0.086(12) Uiso 1 1 d . .
H1WB H 0.966(5) 0.2335(17) 0.6718(19) 0.060(10) Uiso 1 1 d . .
H2O H 0.112(5) 0.4010(17) 0.3731(18) 0.057(9) Uiso 1 1 d . .
H3O H -0.053(5) 0.3347(18) 0.5540(18) 0.059(9) Uiso 1 1 d . .
H5O H 0.888(6) 0.014(2) 0.561(2) 0.100(12) Uiso 1 1 d . .

loop_
_atom_site_aniso_label
_atom_site_aniso_U_11
_atom_site_aniso_U_22
_atom_site_aniso_U_33
_atom_site_aniso_U_23
_atom_site_aniso_U_13
_atom_site_aniso_U_12
C1 0.0154(11) 0.0151(11) 0.0213(13) -0.0011(10) -0.0026(9) 0.0018(9)
C2 0.0202(11) 0.0167(12) 0.0179(13) 0.0031(10) 0.0008(9) 0.0007(9)
C3 0.0151(11) 0.0174(12) 0.0191(13) -0.0004(10) 0.0028(9) 0.0007(9)
C4 0.0153(11) 0.0131(11) 0.0209(13) -0.0012(9) -0.0014(9) 0.0012(8)
C5 0.0191(11) 0.0163(11) 0.0164(12) 0.0009(10) -0.0002(9) -0.0020(9)
C6 0.0153(11) 0.0168(11) 0.0181(13) -0.0044(10) 0.0011(9) 0.0009(9)
C7 0.0196(11) 0.0177(12) 0.0234(14) 0.0001(10) -0.0007(10) 0.0004(9)
C8 0.0188(11) 0.0165(12) 0.0226(14) -0.0015(10) 0.0011(10) -0.0005(9)
C9 0.0220(12) 0.0236(13) 0.0213(13) 0.0067(10) 0.0009(10) 0.0035(10)
C10 0.0208(11) 0.0180(12) 0.0235(14) 0.0033(10) 0.0001(10) 0.0015(9)
C11 0.0164(11) 0.0121(11) 0.0240(13) -0.0014(10) -0.0011(10) -0.0011(9)
O1 0.0228(8) 0.0193(8) 0.0203(9) 0.0043(7) 0.0046(7) 0.0039(7)
O2 0.0255(9) 0.0162(8) 0.0234(10) 0.0032(7) 0.0040(7) 0.0082(6)
O1W 0.0252(9) 0.0303(10) 0.0264(11) 0.0092(8) 0.0070(8) 0.0046(7)
O3 0.0230(8) 0.0219(9) 0.0205(9) 0.0041(7) 0.0076(7) 0.0087(7)
O4 0.0291(9) 0.0202(9) 0.0284(10) 0.0014(8) 0.0074(7) 0.0070(7)
O5 0.0344(9) 0.0245(10) 0.0258(10) 0.0069(8) 0.0049(8) 0.0137(7)
O6 0.0229(8) 0.0199(9) 0.0230(9) -0.0014(7) 0.0028(7) 0.0059(7)
O7 0.0215(8) 0.0217(9) 0.0267(10) 0.0027(7) 0.0040(7) 0.0055(7)
N1 0.0197(10) 0.0164(10) 0.0194(11) 0.0011(9) 0.0002(8) 0.0040(8)

loop_
_atom_type_symbol
_atom_type_description
_atom_type_scat_dispersion_real
_atom_type_scat_dispersion_imag
_atom_type_scat_source
O O 0.0106 0.0060 'International Tables Vol C Tables 4.2.6.8 and 6.1.1.4'
N N 0.0061 0.0033 'International Tables Vol C Tables 4.2.6.8 and 6.1.1.4'
H H 0.0000 0.0000 'International Tables Vol C Tables 4.2.6.8 and 6.1.1.4'
C C 0.0033 0.0016 'International Tables Vol C Tables 4.2.6.8 and 6.1.1.4'

loop_
_geom_angle_atom_site_label_1
_geom_angle_atom_site_label_2
_geom_angle_atom_site_label_3
_geom_angle
C6 C1 C2 120.74(19)
C6 C1 C7 118.1(2)
C2 C1 C7 121.2(2)
C3 C2 C1 118.6(2)
C3 C2 H2 120.7
C1 C2 H2 120.7
O3 C3 C2 119.7(2)
O3 C3 C4 119.59(18)
C2 C3 C4 120.7(2)
O2 C4 C5 123.5(2)
O2 C4 C3 116.37(19)
C5 C4 C3 120.12(19)
O1 C5 C6 124.1(2)
O1 C5 C4 116.18(18)
C6 C5 C4 119.7(2)
C5 C6 C1 120.1(2)
C5 C6 H6 119.9
C1 C6 H6 119.9
O4 C7 O5 123.5(2)
O4 C7 C1 121.1(2)
O5 C7 C1 115.4(2)
O7 C8 N1 125.3(2)
O7 C8 C9 126.7(2)
N1 C8 C9 107.98(18)
C8 C9 C10 104.12(18)
C8 C9 H9A 110.9
C10 C9 H9A 110.9
C8 C9 H9B 110.9
C10 C9 H9B 110.9
H9A C9 H9B 109.0
C11 C10 C9 104.36(17)
C11 C10 H10A 110.9
C9 C10 H10A 110.9
C11 C10 H10B 110.9
C9 C10 H10B 110.9
H10A C10 H10B 108.9
O6 C11 N1 124.3(2)
O6 C11 C10 127.23(19)
N1 C11 C10 108.39(19)
C5 O1 H1O 110.9(16)
C4 O2 H2O 115.6(16)
H1WA O1W H1WB 109(2)
C3 O3 H3O 113.4(17)
C7 O5 H5O 107.9(18)
C11 N1 C8 113.2(2)
C11 N1 H1N 121.9(17)
C8 N1 H1N 124.9(17)

loop_
_geom_bond_atom_site_label_1
_geom_bond_atom_site_label_2
_geom_bond_distance
C1 C6 1.391(3)
C1 C2 1.396(3)
C1 C7 1.483(3)
C2 C3 1.387(3)
C2 H2 0.9500
C3 O3 1.376(2)
C3 C4 1.394(3)
C4 O2 1.364(2)
C4 C5 1.387(3)
C5 O1 1.374(2)
C5 C6 1.384(3)
C6 H6 0.9500
C7 O4 1.241(3)
C7 O5 1.309(3)
C8 O7 1.220(2)
C8 N1 1.381(3)
C8 C9 1.508(3)
C9 C10 1.529(3)
C9 H9A 0.9900
C9 H9B 0.9900
C10 C11 1.503(3)
C10 H10A 0.9900
C10 H10B 0.9900
C11 O6 1.227(2)
C11 N1 1.370(3)
O1 H1O 0.95(3)
O2 H2O 0.95(3)
O1W H1WA 0.89(3)
O1W H1WB 0.92(3)
O3 H3O 0.92(3)
O5 H5O 1.00(3)
N1 H1N 0.87(3)

loop_
_geom_torsion_atom_site_label_1
_geom_torsion_atom_site_label_2
_geom_torsion_atom_site_label_3
_geom_torsion_atom_site_label_4
_geom_torsion
C6 C1 C2 C3 0.4(3)
C7 C1 C2 C3 -179.57(18)
C1 C2 C3 O3 -178.78(18)
C1 C2 C3 C4 0.1(3)
O3 C3 C4 O2 0.1(3)
C2 C3 C4 O2 -178.73(17)
O3 C3 C4 C5 178.38(18)
C2 C3 C4 C5 -0.5(3)
O2 C4 C5 O1 -2.2(3)
C3 C4 C5 O1 179.68(18)
O2 C4 C5 C6 178.55(18)
C3 C4 C5 C6 0.4(3)
O1 C5 C6 C1 -179.17(18)
C4 C5 C6 C1 0.0(3)
C2 C1 C6 C5 -0.4(3)
C7 C1 C6 C5 179.51(18)
C6 C1 C7 O4 -8.1(3)
C2 C1 C7 O4 171.87(19)
C6 C1 C7 O5 171.72(18)
C2 C1 C7 O5 -8.4(3)
O7 C8 C9 C10 -166.8(2)
N1 C8 C9 C10 11.9(2)
C8 C9 C10 C11 -13.8(2)
C9 C10 C11 O6 -170.2(2)
C9 C10 C11 N1 11.5(2)
O6 C11 N1 C8 177.4(2)
C10 C11 N1 C8 -4.3(2)
O7 C8 N1 C11 173.62(19)
C9 C8 N1 C11 -5.1(2)
